data_2021963
loop_
_publ_author_name
'Zhao, Fang-Hua'
'Li, Zhong-Lin'
'Zhang, Shu-Fang'
'Han, Jian-Hui'
'Zhang, Mei'
'Han, Jun'
'Lin, Yu-Wen'
'You, Jin-Mao'

_publ_section_title
;
 Two new Ni^II^ and Zn^II^ metal--organic frameworks of glutarate and
 1,4-bis[(2-methyl-1<i>H</i>-imidazol-1-yl)methyl]benzene ligands:
 syntheses, structures and luminescence sensing properties
;
_journal_coeditor_code DG3002
_journal_issue 2
_journal_name_full 'Acta Crystallographica Section C'
_journal_page_first
;
;
_journal_paper_doi 10.1107/S2053229620000042
_journal_volume 76
_journal_year 2020
_chemical_formula_iupac '[Zn (C5 H6 O4) (C16 H18 N4)], 4H2 O'
_chemical_formula_moiety 'C21 H24 N4 O4 Zn, 4(H2 O)'
_chemical_formula_sum 'C21 H32 N4 O8 Zn'
_chemical_formula_weight 533.87
_chemical_name_systematic
'Poly[[{\m~2~-1,4-bis[(2-methyl-1<i>H</i>-imidazol-1-yl)methyl]benzene}(\m~2~-glutarato)zinc(II)] tetrahydrate]'
_space_group_crystal_system monoclinic
_space_group_IT_number 14
_space_group_name_Hall '-P 2ybc'
_space_group_name_H-M_alt 'P 1 21/c 1'
_atom_sites_solution_hydrogens mixed
_audit_creation_method SHELXL-2014/7
_cell_angle_alpha 90
_cell_angle_beta 96.470(2)
_cell_angle_gamma 90
_cell_formula_units_Z 4
_cell_length_a 9.6488(5)
_cell_length_b 17.7245(12)
_cell_length_c 14.9109(10)
_cell_measurement_reflns_used 9985
_cell_measurement_temperature 153(2)
_cell_measurement_theta_max 26.40
_cell_measurement_theta_min 2.66
_cell_volume 2533.8(3)
_computing_cell_refinement
;
SMART (Bruker, 2016)
;
_computing_data_collection
;
SMART (Bruker, 2016)
;
_computing_data_reduction
;
SAINT (Bruker, 2016)
;
_computing_molecular_graphics
;
SHELXTL (Bruker, 2016)
;
_computing_publication_material
;
SHELXTL (Bruker, 2016)
;
_computing_structure_refinement
;
SHELXL2014 (Sheldrick, 2015b)
;
_computing_structure_solution
;
SHELXT (Sheldrick, 2015a)
;
_diffrn_ambient_temperature 153(2)
_diffrn_measured_fraction_theta_full 0.999
_diffrn_measured_fraction_theta_max 0.996
_diffrn_measurement_device_type 'Bruker SMART CCD area detector'
_diffrn_measurement_method 'phi and omega scans'
_diffrn_radiation_type MoK\a
_diffrn_radiation_wavelength 0.71073
_diffrn_reflns_av_R_equivalents 0.0582
_diffrn_reflns_av_unetI/netI 0.0286
_diffrn_reflns_limit_h_max 10
_diffrn_reflns_limit_h_min -12
_diffrn_reflns_limit_k_max 22
_diffrn_reflns_limit_k_min -22
_diffrn_reflns_limit_l_max 18
_diffrn_reflns_limit_l_min -18
_diffrn_reflns_number 48372
_diffrn_reflns_theta_full 25.242
_diffrn_reflns_theta_max 26.433
_diffrn_reflns_theta_min 2.298
_exptl_absorpt_coefficient_mu 1.020
_exptl_absorpt_correction_type none
_exptl_crystal_colour yellow
_exptl_crystal_density_diffrn 1.399
_exptl_crystal_description block
_exptl_crystal_F_000 1120
_exptl_crystal_size_max 0.200
_exptl_crystal_size_mid 0.200
_exptl_crystal_size_min 0.200
_refine_diff_density_max 0.423
_refine_diff_density_min -0.423
_refine_ls_extinction_method none
_refine_ls_goodness_of_fit_ref 1.047
_refine_ls_hydrogen_treatment constr
_refine_ls_matrix_type full
_refine_ls_number_parameters 309
_refine_ls_number_reflns 5192
_refine_ls_number_restraints 0
_refine_ls_restrained_S_all 1.047
_refine_ls_R_factor_all 0.0484
_refine_ls_R_factor_gt 0.0348
_refine_ls_shift/su_max 0.000
_refine_ls_shift/su_mean 0.000
_refine_ls_structure_factor_coef Fsqd
_refine_ls_weighting_details 'w=1/[\s^2^(Fo^2^)+(0.0356P)^2^+2.5686P] where P=(Fo^2^+2Fc^2^)/3'
_refine_ls_weighting_scheme calc
_refine_ls_wR_factor_gt 0.0783
_refine_ls_wR_factor_ref 0.0849
_reflns_number_gt 4250
_reflns_number_total 5192
_reflns_threshold_expression 'I > 2\s(I)'
_cod_data_source_file dg3002sup1.cif
_cod_data_source_block 2
_cod_original_sg_symbol_H-M 'P 21/c'
_cod_database_code 2021963
_shelx_space_group_comment
;
The symmetry employed for this shelxl refinement is uniquely defined
by the following loop, which should always be used as a source of
symmetry information in preference to the above space-group names.
They are only intended as comments.
;
_shelx_estimated_absorpt_t_min 0.822
_shelx_estimated_absorpt_t_max 0.822

loop_
_space_group_symop_operation_xyz
'x, y, z'
'-x, y+1/2, -z+1/2'
'-x, -y, -z'
'x, -y-1/2, z-1/2'

loop_
_atom_site_type_symbol
_atom_site_label
_atom_site_fract_x
_atom_site_fract_y
_atom_site_fract_z
_atom_site_U_iso_or_equiv
_atom_site_adp_type
_atom_site_calc_flag
_atom_site_occupancy
C C1 0.4978(2) -0.13516(13) 0.72047(14) 0.0180(4) Uani d 1
C C2 0.6126(2) -0.19220(13) 0.71341(15) 0.0200(5) Uani d 1
H H2A 0.6006 -0.2144 0.6521 0.024 Uiso calc 1
H H2B 0.6022 -0.2335 0.7569 0.024 Uiso calc 1
C C3 0.7595(2) -0.16064(13) 0.73130(15) 0.0196(5) Uani d 1
H H3A 0.7782 -0.1274 0.6807 0.024 Uiso calc 1
H H3B 0.7674 -0.1299 0.7871 0.024 Uiso calc 1
C C4 -0.1332(2) -0.22344(13) 0.74156(15) 0.0199(5) Uani d 1
H H4A -0.1516 -0.2551 0.7936 0.024 Uiso calc 1
H H4B -0.1468 -0.2556 0.6870 0.024 Uiso calc 1
C C5 0.0176(2) -0.19864(13) 0.75522(14) 0.0185(4) Uani d 1
C C6 0.0311(2) 0.06867(14) 0.68859(17) 0.0273(5) Uani d 1
H H6A 0.0518 0.0399 0.7446 0.041 Uiso calc 1
H H6B -0.0679 0.0631 0.6663 0.041 Uiso calc 1
H H6C 0.0523 0.1221 0.7002 0.041 Uiso calc 1
C C7 0.1173(2) 0.03982(13) 0.62001(15) 0.0212(5) Uani d 1
C C8 0.2610(2) -0.02752(14) 0.55012(16) 0.0256(5) Uani d 1
H H8 0.3276 -0.0647 0.5385 0.031 Uiso calc 1
C C9 0.2063(3) 0.02435(14) 0.49115(17) 0.0295(6) Uani d 1
H H9 0.2260 0.0305 0.4306 0.035 Uiso calc 1
C C10 0.0436(2) 0.13459(13) 0.49878(17) 0.0273(5) Uani d 1
H H10A -0.0420 0.1421 0.5286 0.033 Uiso calc 1
H H10B 0.0148 0.1267 0.4336 0.033 Uiso calc 1
C C11 0.1323(2) 0.20514(13) 0.51076(14) 0.0206(5) Uani d 1
C C12 0.0695(2) 0.27467(13) 0.49135(16) 0.0245(5) Uani d 1
H H12 -0.0281 0.2771 0.4738 0.029 Uiso calc 1
C C13 0.1474(2) 0.34040(13) 0.49732(16) 0.0260(5) Uani d 1
H H13 0.1029 0.3875 0.4837 0.031 Uiso calc 1
C C14 0.2905(2) 0.33805(13) 0.52314(15) 0.0222(5) Uani d 1
C C15 0.3532(2) 0.26898(14) 0.54289(15) 0.0236(5) Uani d 1
H H15 0.4508 0.2666 0.5605 0.028 Uiso calc 1
C C16 0.2753(2) 0.20320(13) 0.53736(16) 0.0234(5) Uani d 1
H H16 0.3198 0.1563 0.5519 0.028 Uiso calc 1
C C17 0.3801(3) 0.09166(14) 1.03323(17) 0.0297(6) Uani d 1
H H17A 0.4741 0.1039 1.0168 0.036 Uiso calc 1
H H17B 0.3906 0.0759 1.0973 0.036 Uiso calc 1
C C18 0.2518(3) -0.03186(14) 1.00758(17) 0.0310(6) Uani d 1
H H18 0.2327 -0.0412 1.0677 0.037 Uiso calc 1
C C19 0.2143(3) -0.07527(14) 0.93433(17) 0.0283(5) Uani d 1
H H19 0.1640 -0.1213 0.9344 0.034 Uiso calc 1
C C20 0.3262(2) 0.02117(12) 0.88750(15) 0.0200(5) Uani d 1
C C21 0.3902(3) 0.07732(13) 0.83099(16) 0.0265(5) Uani d 1
H H21A 0.3922 0.0570 0.7700 0.040 Uiso calc 1
H H21B 0.4856 0.0882 0.8577 0.040 Uiso calc 1
H H21C 0.3350 0.1239 0.8279 0.040 Uiso calc 1
N N1 0.20437(19) -0.01819(11) 0.63150(13) 0.0214(4) Uani d 1
N N2 0.1151(2) 0.06730(11) 0.53570(13) 0.0243(4) Uani d 1
N N3 0.26085(19) -0.04195(10) 0.85923(12) 0.0202(4) Uani d 1
N N4 0.3232(2) 0.02870(11) 0.97759(13) 0.0245(4) Uani d 1
O O1 0.37261(15) -0.16221(9) 0.70795(11) 0.0219(3) Uani d 1
O O2 0.52141(16) -0.06823(9) 0.73858(12) 0.0278(4) Uani d 1
O O3 0.04370(15) -0.13169(9) 0.73117(12) 0.0261(4) Uani d 1
O O4 0.10728(17) -0.24431(10) 0.78700(13) 0.0330(4) Uani d 1
O O5 0.1837(2) 0.63348(11) 0.67748(13) 0.0428(5) Uani d 1
H H5A 0.2387 0.6553 0.6459 0.064 Uiso d 1
H H5B 0.1495 0.6641 0.7129 0.064 Uiso d 1
O O6 0.3323(2) 0.72546(12) 0.57719(14) 0.0518(6) Uani d 1
H H6D 0.3308 0.7425 0.5238 0.078 Uiso d 1
H H6E 0.3333 0.7629 0.6128 0.078 Uiso d 1
O O7 0.3091(3) 0.80210(14) 0.41424(16) 0.0709(8) Uani d 1
H H7A 0.3352 0.8440 0.3930 0.106 Uiso d 1
H H7B 0.2572 0.7749 0.3770 0.106 Uiso d 1
O O8 0.3387(2) 0.94059(13) 0.32155(14) 0.0556(6) Uani d 1
H H8A 0.3917 0.9772 0.3103 0.083 Uiso d 1
H H8B 0.3030 0.9162 0.2747 0.083 Uiso d 1
Zn Zn1 0.23267(2) -0.08933(2) 0.73666(2) 0.01675(8) Uani d 1

loop_
_atom_site_aniso_label
_atom_site_aniso_U_11
_atom_site_aniso_U_22
_atom_site_aniso_U_33
_atom_site_aniso_U_12
_atom_site_aniso_U_13
_atom_site_aniso_U_23
C1 0.0149(10) 0.0215(12) 0.0176(10) 0.0011(9) 0.0015(8) 0.0010(9)
C2 0.0138(10) 0.0202(11) 0.0260(12) 0.0015(9) 0.0024(9) -0.0036(9)
C3 0.0140(10) 0.0197(11) 0.0253(11) 0.0006(8) 0.0032(9) 0.0016(9)
C4 0.0141(10) 0.0207(11) 0.0252(11) 0.0000(9) 0.0036(9) 0.0021(9)
C5 0.0163(10) 0.0212(12) 0.0185(10) 0.0022(9) 0.0038(8) -0.0031(9)
C6 0.0254(12) 0.0267(13) 0.0305(13) 0.0029(10) 0.0064(10) -0.0038(10)
C7 0.0202(11) 0.0184(11) 0.0242(11) -0.0056(9) -0.0011(9) 0.0014(9)
C8 0.0274(12) 0.0242(12) 0.0262(12) -0.0015(10) 0.0083(10) -0.0029(10)
C9 0.0409(15) 0.0238(13) 0.0256(12) -0.0050(11) 0.0115(11) -0.0012(10)
C10 0.0270(12) 0.0218(13) 0.0310(13) -0.0045(10) -0.0065(10) 0.0062(10)
C11 0.0242(11) 0.0208(12) 0.0164(10) -0.0029(9) 0.0015(9) 0.0029(9)
C12 0.0201(11) 0.0250(12) 0.0271(12) 0.0001(9) -0.0028(9) 0.0031(10)
C13 0.0285(13) 0.0180(12) 0.0303(13) 0.0022(10) -0.0019(10) 0.0046(10)
C14 0.0266(12) 0.0219(12) 0.0175(11) -0.0050(9) 0.0007(9) 0.0036(9)
C15 0.0190(11) 0.0269(13) 0.0243(12) -0.0010(9) 0.0007(9) 0.0029(10)
C16 0.0241(12) 0.0187(12) 0.0267(12) 0.0027(9) -0.0006(9) 0.0029(9)
C17 0.0338(13) 0.0262(13) 0.0267(12) 0.0102(11) -0.0068(10) -0.0071(10)
C18 0.0431(15) 0.0265(13) 0.0246(12) 0.0076(11) 0.0095(11) 0.0055(10)
C19 0.0327(13) 0.0238(13) 0.0297(13) -0.0004(10) 0.0099(10) 0.0046(10)
C20 0.0202(11) 0.0188(11) 0.0208(11) 0.0055(9) 0.0013(9) -0.0026(9)
C21 0.0297(13) 0.0211(12) 0.0292(13) -0.0047(10) 0.0049(10) -0.0015(10)
N1 0.0215(9) 0.0195(10) 0.0237(10) -0.0011(8) 0.0041(8) -0.0001(8)
N2 0.0263(10) 0.0192(10) 0.0264(10) -0.0045(8) -0.0014(8) 0.0035(8)
N3 0.0200(9) 0.0185(10) 0.0224(10) 0.0017(7) 0.0031(7) -0.0001(8)
N4 0.0320(11) 0.0185(10) 0.0224(10) 0.0064(8) 0.0001(8) -0.0024(8)
O1 0.0121(7) 0.0219(8) 0.0316(9) -0.0009(6) 0.0023(6) -0.0058(7)
O2 0.0180(8) 0.0207(9) 0.0444(10) -0.0009(6) 0.0026(7) -0.0059(7)
O3 0.0144(8) 0.0242(9) 0.0394(10) -0.0019(7) 0.0024(7) 0.0031(7)
O4 0.0180(8) 0.0322(10) 0.0480(11) 0.0065(7) -0.0001(8) 0.0080(8)
O5 0.0566(13) 0.0346(11) 0.0403(11) 0.0072(9) 0.0188(10) 0.0036(9)
O6 0.0689(15) 0.0473(13) 0.0419(12) -0.0270(11) 0.0184(10) -0.0191(10)
O7 0.0906(19) 0.0507(15) 0.0599(15) -0.0202(13) -0.0419(14) 0.0082(12)
O8 0.0687(15) 0.0553(14) 0.0470(13) -0.0366(12) 0.0251(11) -0.0152(11)
Zn1 0.01253(12) 0.01537(13) 0.02229(13) 0.00008(10) 0.00168(9) -0.00060(10)

loop_
_atom_type_symbol
_atom_type_description
_atom_type_scat_dispersion_real
_atom_type_scat_dispersion_imag
_atom_type_scat_source
C C 0.0033 0.0016 'International Tables Vol C Tables 4.2.6.8 and 6.1.1.4'
H H 0.0000 0.0000 'International Tables Vol C Tables 4.2.6.8 and 6.1.1.4'
N N 0.0061 0.0033 'International Tables Vol C Tables 4.2.6.8 and 6.1.1.4'
O O 0.0106 0.0060 'International Tables Vol C Tables 4.2.6.8 and 6.1.1.4'
Zn Zn 0.2839 1.4301 'International Tables Vol C Tables 4.2.6.8 and 6.1.1.4'

loop_
_geom_angle_atom_site_label_1
_geom_angle_atom_site_label_2
_geom_angle_atom_site_label_3
_geom_angle_site_symmetry_1
_geom_angle_site_symmetry_3
_geom_angle
O2 C1 O1 . . 122.3(2)
O2 C1 C2 . . 122.70(19)
O1 C1 C2 . . 114.94(19)
C1 C2 C3 . . 114.69(19)
C1 C2 H2A . . 108.6
C3 C2 H2A . . 108.6
C1 C2 H2B . . 108.6
C3 C2 H2B . . 108.6
H2A C2 H2B . . 107.6
C4 C3 C2 1_655 . 111.12(18)
C4 C3 H3A 1_655 . 109.4
C2 C3 H3A . . 109.4
C4 C3 H3B 1_655 . 109.4
C2 C3 H3B . . 109.4
H3A C3 H3B . . 108.0
C5 C4 C3 . 1_455 115.87(18)
C5 C4 H4A . . 108.3
C3 C4 H4A 1_455 . 108.3
C5 C4 H4B . . 108.3
C3 C4 H4B 1_455 . 108.3
H4A C4 H4B . . 107.4
O4 C5 O3 . . 124.4(2)
O4 C5 C4 . . 118.8(2)
O3 C5 C4 . . 116.82(19)
C7 C6 H6A . . 109.5
C7 C6 H6B . . 109.5
H6A C6 H6B . . 109.5
C7 C6 H6C . . 109.5
H6A C6 H6C . . 109.5
H6B C6 H6C . . 109.5
N1 C7 N2 . . 110.1(2)
N1 C7 C6 . . 125.1(2)
N2 C7 C6 . . 124.7(2)
C9 C8 N1 . . 109.0(2)
C9 C8 H8 . . 125.5
N1 C8 H8 . . 125.5
C8 C9 N2 . . 106.7(2)
C8 C9 H9 . . 126.7
N2 C9 H9 . . 126.7
N2 C10 C11 . . 113.24(19)
N2 C10 H10A . . 108.9
C11 C10 H10A . . 108.9
N2 C10 H10B . . 108.9
C11 C10 H10B . . 108.9
H10A C10 H10B . . 107.7
C12 C11 C16 . . 118.4(2)
C12 C11 C10 . . 118.7(2)
C16 C11 C10 . . 122.8(2)
C13 C12 C11 . . 120.8(2)
C13 C12 H12 . . 119.6
C11 C12 H12 . . 119.6
C12 C13 C14 . . 120.5(2)
C12 C13 H13 . . 119.8
C14 C13 H13 . . 119.8
C15 C14 C13 . . 118.8(2)
C15 C14 C17 . 4_565 118.4(2)
C13 C14 C17 . 4_565 122.7(2)
C14 C15 C16 . . 120.8(2)
C14 C15 H15 . . 119.6
C16 C15 H15 . . 119.6
C15 C16 C11 . . 120.7(2)
C15 C16 H16 . . 119.7
C11 C16 H16 . . 119.7
N4 C17 C14 . 4_566 113.47(19)
N4 C17 H17A . . 108.9
C14 C17 H17A 4_566 . 108.9
N4 C17 H17B . . 108.9
C14 C17 H17B 4_566 . 108.9
H17A C17 H17B . . 107.7
C19 C18 N4 . . 106.2(2)
C19 C18 H18 . . 126.9
N4 C18 H18 . . 126.9
C18 C19 N3 . . 109.2(2)
C18 C19 H19 . . 125.4
N3 C19 H19 . . 125.4
N3 C20 N4 . . 109.6(2)
N3 C20 C21 . . 126.7(2)
N4 C20 C21 . . 123.7(2)
C20 C21 H21A . . 109.5
C20 C21 H21B . . 109.5
H21A C21 H21B . . 109.5
C20 C21 H21C . . 109.5
H21A C21 H21C . . 109.5
H21B C21 H21C . . 109.5
C7 N1 C8 . . 106.48(19)
C7 N1 Zn1 . . 128.06(16)
C8 N1 Zn1 . . 124.95(16)
C7 N2 C9 . . 107.7(2)
C7 N2 C10 . . 127.4(2)
C9 N2 C10 . . 124.6(2)
C20 N3 C19 . . 106.74(19)
C20 N3 Zn1 . . 130.79(15)
C19 N3 Zn1 . . 122.43(16)
C20 N4 C18 . . 108.2(2)
C20 N4 C17 . . 126.2(2)
C18 N4 C17 . . 125.5(2)
C1 O1 Zn1 . . 112.41(14)
C5 O3 Zn1 . . 123.83(14)
H5A O5 H5B . . 111.6
H6D O6 H6E . . 107.7
H7A O7 H7B . . 115.0
H8A O8 H8B . . 114.6
O1 Zn1 O3 . . 113.56(7)
O1 Zn1 N3 . . 116.87(7)
O3 Zn1 N3 . . 103.19(7)
O1 Zn1 N1 . . 106.34(7)
O3 Zn1 N1 . . 99.42(7)
N3 Zn1 N1 . . 116.25(8)

loop_
_geom_bond_atom_site_label_1
_geom_bond_atom_site_label_2
_geom_bond_site_symmetry_2
_geom_bond_distance
C1 O2 . 1.232(3)
C1 O1 . 1.293(3)
C1 C2 . 1.512(3)
C2 C3 . 1.519(3)
C2 H2A . 0.9900
C2 H2B . 0.9900
C3 C4 1_655 1.516(3)
C3 H3A . 0.9900
C3 H3B . 0.9900
C4 C5 . 1.511(3)
C4 C3 1_455 1.516(3)
C4 H4A . 0.9900
C4 H4B . 0.9900
C5 O4 . 1.240(3)
C5 O3 . 1.273(3)
C6 C7 . 1.480(3)
C6 H6A . 0.9800
C6 H6B . 0.9800
C6 H6C . 0.9800
C7 N1 . 1.327(3)
C7 N2 . 1.346(3)
C8 C9 . 1.339(3)
C8 N1 . 1.396(3)
C8 H8 . 0.9500
C9 N2 . 1.388(3)
C9 H9 . 0.9500
C10 N2 . 1.455(3)
C10 C11 . 1.515(3)
C10 H10A . 0.9900
C10 H10B . 0.9900
C11 C12 . 1.389(3)
C11 C16 . 1.392(3)
C12 C13 . 1.384(3)
C12 H12 . 0.9500
C13 C14 . 1.392(3)
C13 H13 . 0.9500
C14 C15 . 1.382(3)
C14 C17 4_565 1.514(3)
C15 C16 . 1.385(3)
C15 H15 . 0.9500
C16 H16 . 0.9500
C17 N4 . 1.460(3)
C17 C14 4_566 1.514(3)
C17 H17A . 0.9900
C17 H17B . 0.9900
C18 C19 . 1.352(4)
C18 N4 . 1.377(3)
C18 H18 . 0.9500
C19 N3 . 1.385(3)
C19 H19 . 0.9500
C20 N3 . 1.329(3)
C20 N4 . 1.353(3)
C20 C21 . 1.483(3)
C21 H21A . 0.9800
C21 H21B . 0.9800
C21 H21C . 0.9800
N1 Zn1 . 2.0065(19)
N3 Zn1 . 2.0019(19)
O1 Zn1 . 1.9507(15)
O3 Zn1 . 1.9651(15)
O5 H5A . 0.8415
O5 H5B . 0.8500
O6 H6D . 0.8501
O6 H6E . 0.8499
O7 H7A . 0.8556
O7 H7B . 0.8542
O8 H8A . 0.8545
O8 H8B . 0.8600

loop_
_geom_hbond_atom_site_label_D
_geom_hbond_atom_site_label_H
_geom_hbond_atom_site_label_A
_geom_hbond_site_symmetry_A
_geom_hbond_distance_DH
_geom_hbond_distance_HA
_geom_hbond_distance_DA
_geom_hbond_angle_DHA
O5 H5A O6 . 0.84 1.90 2.727(3) 165.5
O5 H5B O4 1_565 0.85 2.03 2.859(3) 164.8
O6 H6D O7 . 0.85 1.94 2.771(3) 166.6
O6 H6E O1 1_565 0.85 1.95 2.783(2) 167.1
O7 H7A O8 . 0.86 2.02 2.847(3) 162.6
O7 H7B O4 4_565 0.85 1.94 2.758(3) 161.2
O8 H8A O2 3_666 0.85 1.99 2.831(3) 166.5
O8 H8B O5 4_575 0.86 1.96 2.802(3) 167.7

loop_
_geom_torsion_atom_site_label_1
_geom_torsion_atom_site_label_2
_geom_torsion_atom_site_label_3
_geom_torsion_atom_site_label_4
_geom_torsion_site_symmetry_1
_geom_torsion_site_symmetry_4
_geom_torsion
O2 C1 C2 C3 . . 0.6(3)
O1 C1 C2 C3 . . -178.03(18)
C1 C2 C3 C4 . 1_655 168.53(19)
C3 C4 C5 O4 1_455 . 161.4(2)
C3 C4 C5 O3 1_455 . -19.9(3)
N1 C8 C9 N2 . . 0.5(3)
N2 C10 C11 C12 . . -170.0(2)
N2 C10 C11 C16 . . 12.3(3)
C16 C11 C12 C13 . . 0.7(3)
C10 C11 C12 C13 . . -177.1(2)
C11 C12 C13 C14 . . -0.1(4)
C12 C13 C14 C15 . . -0.2(4)
C12 C13 C14 C17 . 4_565 -178.3(2)
C13 C14 C15 C16 . . -0.1(3)
C17 C14 C15 C16 4_565 . 178.1(2)
C14 C15 C16 C11 . . 0.7(4)
C12 C11 C16 C15 . . -1.0(3)
C10 C11 C16 C15 . . 176.6(2)
N4 C18 C19 N3 . . -0.4(3)
N2 C7 N1 C8 . . 0.4(2)
C6 C7 N1 C8 . . 178.4(2)
N2 C7 N1 Zn1 . . -171.59(15)
C6 C7 N1 Zn1 . . 6.4(3)
C9 C8 N1 C7 . . -0.6(3)
C9 C8 N1 Zn1 . . 171.76(16)
N1 C7 N2 C9 . . -0.1(3)
C6 C7 N2 C9 . . -178.1(2)
N1 C7 N2 C10 . . -173.9(2)
C6 C7 N2 C10 . . 8.1(4)
C8 C9 N2 C7 . . -0.2(3)
C8 C9 N2 C10 . . 173.7(2)
C11 C10 N2 C7 . . 90.0(3)
C11 C10 N2 C9 . . -82.8(3)
N4 C20 N3 C19 . . 0.3(2)
C21 C20 N3 C19 . . -178.0(2)
N4 C20 N3 Zn1 . . -177.43(15)
C21 C20 N3 Zn1 . . 4.3(3)
C18 C19 N3 C20 . . 0.1(3)
C18 C19 N3 Zn1 . . 178.07(16)
N3 C20 N4 C18 . . -0.6(3)
C21 C20 N4 C18 . . 177.8(2)
N3 C20 N4 C17 . . -178.1(2)
C21 C20 N4 C17 . . 0.3(4)
C19 C18 N4 C20 . . 0.6(3)
C19 C18 N4 C17 . . 178.1(2)
C14 C17 N4 C20 4_566 . 76.2(3)
C14 C17 N4 C18 4_566 . -100.9(3)
O2 C1 O1 Zn1 . . -7.6(3)
C2 C1 O1 Zn1 . . 170.97(14)
O4 C5 O3 Zn1 . . 1.9(3)
C4 C5 O3 Zn1 . . -176.64(14)

_cod_database_fobs_code 2021963
